data_4305068
loop_
_publ_author_name
'Hyungphil Chun'
'Heejin Jung'
'Gumae Koo'
'Heondo Jeong'
'Dong-Kook Kim'

_publ_contact_author
;
 Prof. Dr. Hyungphil Chun
 Department of Applied Chemistry
 College of Science and Technology
 Hanyang University
 1271 Sa-3 dong, Ansan 426-791
 Republic of Korea
;
_publ_contact_author_email hchun@hanyang.ac.kr
_publ_section_title
;
Efficient Hydrogen Sorption in 8-Connected MOFs Based on Trinuclear
Pinwheel Motifs
;
_journal_name_full 'Inorganic Chemistry'
_journal_page_first 5355
_journal_page_last 5359
_journal_paper_doi 10.1021/ic800274w
_journal_volume 47
_journal_year 2008
_chemical_formula_moiety '[Co3(bdc)3(dabco)]'
_chemical_formula_sum 'C36 H38 Co3 N4 O14'
_chemical_formula_weight 927.51
_chemical_name_systematic
; 
 ? 
;
_space_group_IT_number 15
_symmetry_cell_setting monoclinic
_symmetry_space_group_name_Hall '-C 2yc'
_symmetry_space_group_name_H-M 'C 1 2/c 1'
_atom_sites_solution_hydrogens geom
_atom_sites_solution_primary direct
_atom_sites_solution_secondary difmap
_audit_creation_method SHELXL-97
_cell_angle_alpha 90.00
_cell_angle_beta 119.894(2)
_cell_angle_gamma 90.00
_cell_formula_units_Z 4
_cell_length_a 31.717(3)
_cell_length_b 9.4333(9)
_cell_length_c 18.1739(18)
_cell_measurement_temperature 173(2)
_cell_volume 4714.1(8)
_computing_cell_refinement 'Bruker SAINT'
_computing_data_collection 'Bruker SMART'
_computing_data_reduction 'Bruker SAINT'
_computing_molecular_graphics 'Materials Studio 4.1'
_computing_publication_material WORD
_computing_structure_refinement 'SHELXL-97 (Sheldrick, 1997)'
_computing_structure_solution 'SHELXS-97 (Sheldrick, 1990)'
_diffrn_ambient_temperature 173(2)
_diffrn_measured_fraction_theta_full 0.957
_diffrn_measured_fraction_theta_max 0.957
_diffrn_measurement_device_type 'SMART CCD'
_diffrn_measurement_method 'omega scan'
_diffrn_radiation_monochromator graphite
_diffrn_radiation_source 'fine-focus sealed tube'
_diffrn_radiation_type MoK\a
_diffrn_radiation_wavelength 0.71073
_diffrn_reflns_av_R_equivalents 0.0223
_diffrn_reflns_av_sigmaI/netI 0.0289
_diffrn_reflns_limit_h_max 41
_diffrn_reflns_limit_h_min -24
_diffrn_reflns_limit_k_max 12
_diffrn_reflns_limit_k_min -12
_diffrn_reflns_limit_l_max 23
_diffrn_reflns_limit_l_min -23
_diffrn_reflns_number 14131
_diffrn_reflns_theta_full 28.31
_diffrn_reflns_theta_max 28.31
_diffrn_reflns_theta_min 2.25
_exptl_absorpt_coefficient_mu 1.103
_exptl_absorpt_correction_T_max 0.8520
_exptl_absorpt_correction_T_min 0.6085
_exptl_absorpt_correction_type multi-scan
_exptl_absorpt_process_details 'Bruker SADABS'
_exptl_crystal_colour purple
_exptl_crystal_density_diffrn 1.307
_exptl_crystal_density_method 'not measured'
_exptl_crystal_description plate
_exptl_crystal_F_000 1900
_exptl_crystal_size_max 0.50
_exptl_crystal_size_mid 0.40
_exptl_crystal_size_min 0.15
_platon_squeeze_details ' ?'
_refine_diff_density_max 0.781
_refine_diff_density_min -1.017
_refine_diff_density_rms 0.090
_refine_ls_extinction_method none
_refine_ls_goodness_of_fit_ref 1.137
_refine_ls_hydrogen_treatment refU
_refine_ls_matrix_type full
_refine_ls_number_parameters 254
_refine_ls_number_reflns 5617
_refine_ls_number_restraints 0
_refine_ls_restrained_S_all 1.137
_refine_ls_R_factor_all 0.0510
_refine_ls_R_factor_gt 0.0460
_refine_ls_shift/su_max 0.000
_refine_ls_shift/su_mean 0.000
_refine_ls_structure_factor_coef Fsqd
_refine_ls_weighting_details 'calc w=1/[\s^2^(Fo^2^)+(0.0534P)^2^+12.5283P] where P=(Fo^2^+2Fc^2^)/3'
_refine_ls_weighting_scheme calc
_refine_ls_wR_factor_gt 0.1140
_refine_ls_wR_factor_ref 0.1156
_reflns_number_gt 4925
_reflns_number_total 5617
_reflns_threshold_expression >2sigma(I)
_cod_data_source_file ic800274w-file001_2.cif
_cod_data_source_block 1
_cod_depositor_comments
;
The following automatic conversions were performed:
'_symmetry_cell_setting' value 'Monoclinic' changed to 'monoclinic'
according to '/home/saulius/struct/CIF-dictionaries/cif_core.dic'
dictionary named 'cif_core.dic' version 2.4.1 from 2010-06-29.

Automatic conversion script
Id: cif_fix_enum 1527 2010-12-29 10:47:43Z saulius 
;
_cod_database_code 4305068

loop_
_symmetry_equiv_pos_as_xyz
'x, y, z'
'-x, y, -z+1/2'
'x+1/2, y+1/2, z'
'-x+1/2, y+1/2, -z+1/2'
'-x, -y, -z'
'x, -y, z-1/2'
'-x+1/2, -y+1/2, -z'
'x+1/2, -y+1/2, z-1/2'

loop_
_atom_site_label
_atom_site_type_symbol
_atom_site_fract_x
_atom_site_fract_y
_atom_site_fract_z
_atom_site_U_iso_or_equiv
_atom_site_adp_type
_atom_site_occupancy
_atom_site_symmetry_multiplicity
_atom_site_calc_flag
_atom_site_refinement_flags
_atom_site_disorder_assembly
_atom_site_disorder_group
Co1 Co 0.123724(12) 0.81464(3) 0.392075(19) 0.01351(10) Uani 1 1 d . . .
Co2 Co 0.2500 0.7500 0.5000 0.01216(11) Uani 1 2 d S . .
O1 O 0.13920(7) 0.7112(2) 0.31065(11) 0.0220(4) Uani 1 1 d . . .
O2 O 0.22078(7) 0.7076(2) 0.37307(11) 0.0197(4) Uani 1 1 d . . .
O3 O 0.29233(6) 0.89891(19) 0.48227(11) 0.0193(4) Uani 1 1 d . . .
O4 O 0.12833(7) 0.6478(2) 0.46592(12) 0.0236(4) Uani 1 1 d . . .
O5 O 0.14330(7) 1.0258(2) 0.36644(12) 0.0236(4) Uani 1 1 d . . .
O6 O 0.19480(6) 0.89902(18) 0.47516(11) 0.0162(3) Uani 1 1 d . . .
N1 N 0.04677(7) 0.8050(2) 0.30252(13) 0.0166(4) Uani 1 1 d . . .
C1 C 0.17882(9) 0.6836(3) 0.31340(15) 0.0178(5) Uani 1 1 d . . .
C2 C 0.17520(9) 0.6135(3) 0.23579(16) 0.0207(5) Uani 1 1 d . . .
C3 C 0.13241(11) 0.5490(4) 0.1753(2) 0.0368(8) Uani 1 1 d . . .
H3 H 0.1046 0.5498 0.1821 0.044 Uiso 1 1 calc R . .
C4 C 0.21559(11) 0.6093(4) 0.22518(19) 0.0359(8) Uani 1 1 d . . .
H4 H 0.2452 0.6517 0.2665 0.043 Uiso 1 1 calc R . .
C5 C 0.33089(9) 0.9055(3) 0.48015(15) 0.0175(5) Uani 1 1 d . . .
C6 C 0.32964(10) 0.9816(3) 0.40618(16) 0.0212(5) Uani 1 1 d . . .
C7 C 0.28683(11) 1.0439(4) 0.34516(19) 0.0356(8) Uani 1 1 d . . .
H7 H 0.2589 1.0417 0.3515 0.043 Uiso 1 1 calc R . .
C8 C 0.36976(11) 0.9834(4) 0.3950(2) 0.0363(8) Uani 1 1 d . . .
H8 H 0.3991 0.9393 0.4358 0.044 Uiso 1 1 calc R . .
C9 C 0.18347(9) 1.0147(3) 0.43338(15) 0.0174(5) Uani 1 1 d . . .
C10 C 0.21786(9) 1.1369(3) 0.46752(16) 0.0185(5) Uani 1 1 d . . .
C11 C 0.21258(10) 1.2523(3) 0.41596(17) 0.0221(5) Uani 1 1 d . . .
H11 H 0.1869 1.2539 0.3587 0.027 Uiso 1 1 calc R . .
C12 C 0.25508(10) 1.1346(3) 0.55160(16) 0.0209(5) Uani 1 1 d . . .
H12 H 0.2584 1.0561 0.5868 0.025 Uiso 1 1 calc R . .
C1N C 0.01999(10) 0.7382(3) 0.34131(18) 0.0280(6) Uani 1 1 d . . .
H1N1 H 0.0241 0.7964 0.3898 0.034 Uiso 1 1 calc R . .
H1N2 H 0.0337 0.6431 0.3631 0.034 Uiso 1 1 calc R . .
C2N C 0.03426(10) 0.7247(3) 0.22382(18) 0.0275(6) Uani 1 1 d . . .
H2N1 H 0.0426 0.6235 0.2380 0.033 Uiso 1 1 calc R . .
H2N2 H 0.0537 0.7613 0.1990 0.033 Uiso 1 1 calc R . .
C3N C 0.02803(10) 0.9516(3) 0.27694(18) 0.0260(6) Uani 1 1 d . . .
H3N1 H 0.0419 0.9936 0.2437 0.031 Uiso 1 1 calc R . .
H3N2 H 0.0384 1.0104 0.3282 0.031 Uiso 1 1 calc R . .
O1D O 0.10300(7) 0.9367(2) 0.47057(12) 0.0284(4) Uani 1 1 d . . .
N1D N 0.11440(14) 0.9834(5) 0.6007(2) 0.0628(11) Uani 1 1 d . . .
C1D C 0.12598(12) 0.9254(4) 0.5481(2) 0.0350(7) Uani 1 1 d . A .
H1D H 0.1547 0.8694 0.5719 0.042 Uiso 1 1 calc R . .
C2D C 0.1420(2) 0.9626(7) 0.6916(4) 0.0855(16) Uiso 1 1 d . A .
H2D1 H 0.1266 1.0153 0.7185 0.128 Uiso 1 1 calc R . .
H2D2 H 0.1753 0.9969 0.7134 0.128 Uiso 1 1 calc R . .
H2D3 H 0.1426 0.8614 0.7044 0.128 Uiso 1 1 calc R . .
C3D C 0.0647(4) 1.0411(16) 0.5684(6) 0.069(4) Uiso 0.53(3) 1 d P A 1
H3D1 H 0.0619 1.0802 0.6158 0.104 Uiso 0.53(3) 1 calc PR A 1
H3D2 H 0.0408 0.9650 0.5412 0.104 Uiso 0.53(3) 1 calc PR A 1
H3D3 H 0.0585 1.1160 0.5269 0.104 Uiso 0.53(3) 1 calc PR A 1
C3D' C 0.0798(6) 1.108(2) 0.5704(8) 0.081(5) Uiso 0.47(3) 1 d P A 2
H3D4 H 0.0744 1.1404 0.6164 0.122 Uiso 0.47(3) 1 calc PR A 2
H3D5 H 0.0487 1.0794 0.5217 0.122 Uiso 0.47(3) 1 calc PR A 2
H3D6 H 0.0938 1.1857 0.5536 0.122 Uiso 0.47(3) 1 calc PR A 2

loop_
_atom_site_aniso_label
_atom_site_aniso_U_11
_atom_site_aniso_U_22
_atom_site_aniso_U_33
_atom_site_aniso_U_23
_atom_site_aniso_U_13
_atom_site_aniso_U_12
Co1 0.01348(16) 0.01637(17) 0.01005(16) -0.00058(11) 0.00540(13) -0.00065(12)
Co2 0.0121(2) 0.0157(2) 0.0081(2) -0.00058(16) 0.00462(17) -0.00124(16)
O1 0.0176(9) 0.0335(10) 0.0135(8) -0.0082(7) 0.0068(7) 0.0016(8)
O2 0.0171(9) 0.0296(10) 0.0112(8) -0.0022(7) 0.0062(7) 0.0006(7)
O3 0.0206(9) 0.0201(9) 0.0203(9) 0.0030(7) 0.0126(8) -0.0009(7)
O4 0.0188(9) 0.0308(10) 0.0187(9) 0.0105(8) 0.0073(8) -0.0011(8)
O5 0.0224(9) 0.0213(9) 0.0190(9) 0.0009(7) 0.0041(8) -0.0028(7)
O6 0.0172(8) 0.0151(8) 0.0157(8) -0.0014(6) 0.0077(7) -0.0018(6)
N1 0.0135(9) 0.0212(10) 0.0136(10) -0.0010(8) 0.0057(8) -0.0011(8)
C1 0.0197(12) 0.0209(12) 0.0134(11) -0.0008(9) 0.0087(10) 0.0020(9)
C2 0.0177(12) 0.0284(13) 0.0139(11) -0.0045(10) 0.0064(10) 0.0007(10)
C3 0.0201(14) 0.064(2) 0.0280(15) -0.0250(15) 0.0133(13) -0.0067(14)
C4 0.0236(14) 0.062(2) 0.0242(15) -0.0245(14) 0.0135(12) -0.0142(14)
C5 0.0217(12) 0.0176(11) 0.0147(11) 0.0021(9) 0.0102(10) -0.0031(9)
C6 0.0209(13) 0.0281(13) 0.0157(12) 0.0056(10) 0.0101(10) -0.0019(10)
C7 0.0241(14) 0.063(2) 0.0265(15) 0.0218(15) 0.0175(13) 0.0143(14)
C8 0.0186(13) 0.061(2) 0.0272(15) 0.0266(15) 0.0101(12) 0.0096(14)
C9 0.0202(12) 0.0171(11) 0.0159(11) -0.0036(9) 0.0099(10) -0.0010(9)
C10 0.0195(12) 0.0165(11) 0.0190(12) -0.0036(9) 0.0092(10) -0.0036(9)
C11 0.0232(13) 0.0202(12) 0.0167(12) -0.0008(10) 0.0052(10) -0.0033(10)
C12 0.0234(13) 0.0166(11) 0.0193(12) 0.0017(9) 0.0080(11) -0.0010(10)
C1N 0.0214(13) 0.0378(16) 0.0222(14) 0.0078(12) 0.0091(11) -0.0035(12)
C2N 0.0207(13) 0.0391(16) 0.0192(13) -0.0107(11) 0.0073(11) -0.0009(12)
C3N 0.0220(14) 0.0183(12) 0.0288(14) 0.0025(11) 0.0060(12) -0.0009(10)
O1D 0.0262(10) 0.0393(12) 0.0198(10) -0.0080(8) 0.0117(8) 0.0004(9)
N1D 0.068(2) 0.092(3) 0.0300(16) -0.0150(17) 0.0254(17) 0.017(2)
C1D 0.0388(17) 0.0444(18) 0.0245(15) -0.0066(13) 0.0178(14) 0.0009(14)

loop_
_atom_type_symbol
_atom_type_description
_atom_type_scat_dispersion_real
_atom_type_scat_dispersion_imag
_atom_type_scat_source
C C 0.0033 0.0016 'International Tables Vol C Tables 4.2.6.8 and 6.1.1.4'
H H 0.0000 0.0000 'International Tables Vol C Tables 4.2.6.8 and 6.1.1.4'
N N 0.0061 0.0033 'International Tables Vol C Tables 4.2.6.8 and 6.1.1.4'
O O 0.0106 0.0060 'International Tables Vol C Tables 4.2.6.8 and 6.1.1.4'
Co Co 0.3494 0.9721 'International Tables Vol C Tables 4.2.6.8 and 6.1.1.4'

loop_
_geom_angle_atom_site_label_1
_geom_angle_atom_site_label_2
_geom_angle_atom_site_label_3
_geom_angle
_geom_angle_site_symmetry_1
_geom_angle_site_symmetry_3
_geom_angle_publ_flag
O4 Co1 O1 98.39(8) . . ?
O4 Co1 O6 96.80(7) . . ?
O1 Co1 O6 98.09(7) . . ?
O4 Co1 N1 98.51(8) . . ?
O1 Co1 N1 91.35(8) . . ?
O6 Co1 N1 160.63(7) . . ?
O4 Co1 O1D 85.55(8) . . ?
O1 Co1 O1D 175.21(8) . . ?
O6 Co1 O1D 84.08(7) . . ?
N1 Co1 O1D 85.35(8) . . ?
O4 Co1 O5 155.11(8) . . ?
O1 Co1 O5 94.86(8) . . ?
O6 Co1 O5 60.37(7) . . ?
N1 Co1 O5 102.15(8) . . ?
O1D Co1 O5 82.48(8) . . ?
O4 Co1 C9 126.28(8) . . ?
O1 Co1 C9 99.16(8) . . ?
O6 Co1 C9 30.52(7) . . ?
N1 Co1 C9 131.21(8) . . ?
O1D Co1 C9 80.53(8) . . ?
O5 Co1 C9 29.93(7) . . ?
O2 Co2 O2 180.0 . 7_566 ?
O2 Co2 O3 85.53(7) . . ?
O2 Co2 O3 94.47(7) 7_566 . ?
O2 Co2 O3 94.47(7) . 7_566 ?
O2 Co2 O3 85.53(7) 7_566 7_566 ?
O3 Co2 O3 180.0 . 7_566 ?
O2 Co2 O6 88.42(7) . 7_566 ?
O2 Co2 O6 91.59(7) 7_566 7_566 ?
O3 Co2 O6 87.26(7) . 7_566 ?
O3 Co2 O6 92.74(7) 7_566 7_566 ?
O2 Co2 O6 91.59(7) . . ?
O2 Co2 O6 88.41(7) 7_566 . ?
O3 Co2 O6 92.74(7) . . ?
O3 Co2 O6 87.25(7) 7_566 . ?
O6 Co2 O6 179.997(1) 7_566 . ?
C1 O1 Co1 132.10(17) . . ?
C1 O2 Co2 134.46(16) . . ?
C5 O3 Co2 139.49(17) . . ?
C5 O4 Co1 121.79(16) 7_566 . ?
C9 O5 Co1 88.66(15) . . ?
C9 O6 Co2 130.92(16) . . ?
C9 O6 Co1 90.75(14) . . ?
Co2 O6 Co1 111.84(7) . . ?
C3N N1 C1N 108.0(2) . . ?
C3N N1 C2N 107.5(2) . . ?
C1N N1 C2N 107.4(2) . . ?
C3N N1 Co1 108.82(15) . . ?
C1N N1 Co1 111.03(16) . . ?
C2N N1 Co1 113.96(16) . . ?
O2 C1 O1 127.4(2) . . ?
O2 C1 C2 116.3(2) . . ?
O1 C1 C2 116.3(2) . . ?
C4 C2 C3 118.9(2) . . ?
C4 C2 C1 119.8(2) . . ?
C3 C2 C1 121.3(2) . . ?
C8 C3 C2 120.2(3) 4_545 . ?
C7 C4 C2 120.6(3) 4_545 . ?
O3 C5 O4 126.4(2) . 7_566 ?
O3 C5 C6 117.5(2) . . ?
O4 C5 C6 116.1(2) 7_566 . ?
C7 C6 C8 118.9(2) . . ?
C7 C6 C5 119.7(2) . . ?
C8 C6 C5 121.3(2) . . ?
C6 C7 C4 120.6(3) . 4 ?
C6 C8 C3 120.8(3) . 4 ?
O5 C9 O6 119.9(2) . . ?
O5 C9 C10 121.2(2) . . ?
O6 C9 C10 118.9(2) . . ?
O5 C9 Co1 61.41(13) . . ?
O6 C9 Co1 58.73(12) . . ?
C10 C9 Co1 172.45(17) . . ?
C12 C10 C11 120.3(2) . . ?
C12 C10 C9 119.3(2) . . ?
C11 C10 C9 120.4(2) . . ?
C12 C11 C10 119.9(2) 7_576 . ?
C10 C12 C11 119.8(2) . 7_576 ?
N1 C1N C2N 110.8(2) . 2 ?
N1 C2N C1N 111.0(2) . 2 ?
N1 C3N C3N 110.67(13) . 2 ?
C1D O1D Co1 120.4(2) . . ?
C1D N1D C2D 123.3(4) . . ?
C1D N1D C3D 119.8(5) . . ?
C2D N1D C3D 114.8(5) . . ?
C1D N1D C3D' 118.6(6) . . ?
C2D N1D C3D' 115.9(6) . . ?
C3D N1D C3D' 30.3(6) . . ?
O1D C1D N1D 125.6(3) . . ?

loop_
_geom_bond_atom_site_label_1
_geom_bond_atom_site_label_2
_geom_bond_distance
_geom_bond_site_symmetry_2
_geom_bond_publ_flag
Co1 O4 2.0257(18) . ?
Co1 O1 2.0266(17) . ?
Co1 O6 2.1453(17) . ?
Co1 N1 2.158(2) . ?
Co1 O1D 2.1744(19) . ?
Co1 O5 2.2043(19) . ?
Co1 C9 2.510(2) . ?
Co2 O2 2.0517(17) . ?
Co2 O2 2.0517(17) 7_566 ?
Co2 O3 2.0763(17) . ?
Co2 O3 2.0764(17) 7_566 ?
Co2 O6 2.1112(17) 7_566 ?
Co2 O6 2.1113(17) . ?
O1 C1 1.260(3) . ?
O2 C1 1.249(3) . ?
O3 C5 1.244(3) . ?
O4 C5 1.274(3) 7_566 ?
O5 C9 1.253(3) . ?
O6 C9 1.275(3) . ?
N1 C3N 1.485(3) . ?
N1 C1N 1.487(3) . ?
N1 C2N 1.487(3) . ?
C1 C2 1.509(3) . ?
C2 C4 1.388(4) . ?
C2 C3 1.390(4) . ?
C3 C8 1.390(4) 4_545 ?
C4 C7 1.387(4) 4_545 ?
C5 O4 1.274(3) 7_566 ?
C5 C6 1.507(3) . ?
C6 C7 1.385(4) . ?
C6 C8 1.385(4) . ?
C7 C4 1.387(4) 4 ?
C8 C3 1.390(4) 4 ?
C9 C10 1.493(3) . ?
C10 C12 1.390(4) . ?
C10 C11 1.391(4) . ?
C11 C12 1.391(4) 7_576 ?
C12 C11 1.391(4) 7_576 ?
C1N C2N 1.532(4) 2 ?
C2N C1N 1.532(4) 2 ?
C3N C3N 1.544(5) 2 ?
O1D C1D 1.227(4) . ?
N1D C1D 1.302(4) . ?
N1D C2D 1.446(7) . ?
N1D C3D 1.485(11) . ?
N1D C3D' 1.515(14) . ?

loop_
_platon_squeeze_void_nr
_platon_squeeze_void_average_x
_platon_squeeze_void_average_y
_platon_squeeze_void_average_z
_platon_squeeze_void_volume
_platon_squeeze_void_count_electrons
1 0.500 0.000 0.466 518.4 72.8
2 0.000 0.500 0.103 518.4 72.8
